data_4032988
loop_
_publ_author_name
'Tung, Po-Ting'
'Zhong, Chang-Zhi'
'Chien, Tzu-Chiang'
'Yeh, Ming-Chang P'

_publ_section_title
;
 Synthesis of Spirolactams and Fused Bicyclic Lactams via Acid-Promoted
 Cyclolactamization of (Ethynyl(tosyl)amino)methyl-Tethered
 Cyclohex-2-enols.
;
_journal_issue 21
_journal_name_full 'The Journal of organic chemistry'
_journal_page_first 11543
_journal_page_last 11557
_journal_paper_doi 10.1021/acs.joc.7b02158
_journal_volume 82
_journal_year 2017
_chemical_formula_moiety 'C22 H24 F N O3 S'
_chemical_formula_sum 'C22 H24 F N O3 S'
_chemical_formula_weight 401.48
_chemical_name_systematic
;
 ?
;
_space_group_IT_number 33
_symmetry_cell_setting orthorhombic
_symmetry_space_group_name_Hall 'P 2c -2n'
_symmetry_space_group_name_H-M 'P n a 21'
_atom_sites_solution_hydrogens geom
_atom_sites_solution_primary direct
_atom_sites_solution_secondary difmap
_audit_creation_method SHELXL-97
_cell_angle_alpha 90.00
_cell_angle_beta 90.00
_cell_angle_gamma 90.00
_cell_formula_units_Z 4
_cell_length_a 11.726(6)
_cell_length_b 25.881(12)
_cell_length_c 6.436(3)
_cell_measurement_reflns_used 1683
_cell_measurement_temperature 200(2)
_cell_measurement_theta_max 24.22
_cell_measurement_theta_min 2.92
_cell_volume 1953.2(16)
_computing_molecular_graphics 'Ortep-3 for Windows (Farrugia, 1997)'
_computing_publication_material 'WinGX publication routines (Farrugia, 1999)'
_computing_structure_refinement 'SHELXL-97 (Sheldrick, 1997)'
_computing_structure_solution 'SHELXS-86 (Sheldrick, 1986)'
_diffrn_ambient_temperature 200(2)
_diffrn_measured_fraction_theta_full 0.991
_diffrn_measured_fraction_theta_max 0.991
_diffrn_measurement_device_type 'Bruker APEX2'
_diffrn_radiation_monochromator graphite
_diffrn_radiation_source 'fine-focus sealed tube'
_diffrn_radiation_type MoK\a
_diffrn_radiation_wavelength 0.71073
_diffrn_reflns_av_R_equivalents 0.0560
_diffrn_reflns_av_sigmaI/netI 0.0671
_diffrn_reflns_limit_h_max 13
_diffrn_reflns_limit_h_min -13
_diffrn_reflns_limit_k_max 30
_diffrn_reflns_limit_k_min -23
_diffrn_reflns_limit_l_max 5
_diffrn_reflns_limit_l_min -7
_diffrn_reflns_number 9508
_diffrn_reflns_theta_full 25.07
_diffrn_reflns_theta_max 25.07
_diffrn_reflns_theta_min 3.15
_exptl_absorpt_coefficient_mu 0.198
_exptl_absorpt_correction_T_max 0.9980
_exptl_absorpt_correction_T_min 0.8671
_exptl_absorpt_correction_type multi-scan
_exptl_crystal_colour colorless
_exptl_crystal_density_diffrn 1.365
_exptl_crystal_density_method 'not measured'
_exptl_crystal_description prism
_exptl_crystal_F_000 848
_exptl_crystal_size_max 0.74
_exptl_crystal_size_mid 0.09
_exptl_crystal_size_min 0.01
_refine_diff_density_max 0.201
_refine_diff_density_min -0.445
_refine_diff_density_rms 0.053
_refine_ls_abs_structure_details 'Flack H D (1983), Acta Cryst. A39, 876-881'
_refine_ls_abs_structure_Flack 0.14(13)
_refine_ls_extinction_method none
_refine_ls_goodness_of_fit_ref 0.873
_refine_ls_hydrogen_treatment constr
_refine_ls_matrix_type full
_refine_ls_number_parameters 253
_refine_ls_number_reflns 2853
_refine_ls_number_restraints 1
_refine_ls_restrained_S_all 0.873
_refine_ls_R_factor_all 0.0681
_refine_ls_R_factor_gt 0.0467
_refine_ls_shift/su_max 0.000
_refine_ls_shift/su_mean 0.000
_refine_ls_structure_factor_coef Fsqd
_refine_ls_weighting_details 'calc w=1/[\s^2^(Fo^2^)+(0.0895P)^2^+0.0000P] where P=(Fo^2^+2Fc^2^)/3'
_refine_ls_weighting_scheme calc
_refine_ls_wR_factor_gt 0.1125
_refine_ls_wR_factor_ref 0.1282
_reflns_number_gt 2198
_reflns_number_total 2853
_reflns_threshold_expression >2sigma(I)
_cod_data_source_file jo7b02158_si_002.cif
_cod_data_source_block 17765_3j_CCDC_1491126
_cod_depositor_comments 'Adding full bibliography for 4032987--4032992.cif.'
_cod_original_cell_volume 1953.2(17)
_cod_database_code 4032988

loop_
_symmetry_equiv_pos_as_xyz
'x, y, z'
'-x, -y, z+1/2'
'x+1/2, -y+1/2, z'
'-x+1/2, y+1/2, z+1/2'

loop_
_atom_site_label
_atom_site_type_symbol
_atom_site_fract_x
_atom_site_fract_y
_atom_site_fract_z
_atom_site_U_iso_or_equiv
_atom_site_adp_type
_atom_site_occupancy
_atom_site_symmetry_multiplicity
_atom_site_calc_flag
_atom_site_refinement_flags
C1 C 0.7045(3) 0.42828(15) -0.0348(7) 0.0294(9) Uani 1 1 d .
C2 C 0.6587(4) 0.46412(15) 0.1016(7) 0.0352(10) Uani 1 1 d .
H2 H 0.5840 0.4774 0.0802 0.042 Uiso 1 1 calc R
C3 C 0.7228(4) 0.48022(16) 0.2681(9) 0.0399(10) Uani 1 1 d .
H3 H 0.6910 0.5041 0.3642 0.048 Uiso 1 1 calc R
C4 C 0.8321(4) 0.46245(17) 0.2983(7) 0.0396(12) Uani 1 1 d .
C5 C 0.9019(4) 0.4806(2) 0.4805(10) 0.0600(14) Uani 1 1 d .
H5A H 0.9766 0.4636 0.4780 0.090 Uiso 1 1 calc R
H5B H 0.8623 0.4718 0.6099 0.090 Uiso 1 1 calc R
H5C H 0.9122 0.5181 0.4722 0.090 Uiso 1 1 calc R
C6 C 0.8761(4) 0.42718(17) 0.1596(7) 0.0396(12) Uani 1 1 d .
H6 H 0.9516 0.4147 0.1789 0.048 Uiso 1 1 calc R
C7 C 0.8132(4) 0.40954(15) -0.0064(8) 0.0366(11) Uani 1 1 d .
H7 H 0.8443 0.3849 -0.0997 0.044 Uiso 1 1 calc R
C8 C 0.5722(3) 0.31909(15) -0.0325(7) 0.0304(9) Uani 1 1 d .
C9 C 0.4679(3) 0.29380(15) 0.0603(6) 0.0283(10) Uani 1 1 d .
H9 H 0.4333 0.2720 -0.0514 0.034 Uiso 1 1 calc R
C10 C 0.4871(3) 0.25918(14) 0.2432(7) 0.0273(9) Uani 1 1 d .
C11 C 0.5733(3) 0.26793(16) 0.3883(6) 0.0302(10) Uani 1 1 d .
H11 H 0.6248 0.2958 0.3683 0.036 Uiso 1 1 calc R
C12 C 0.5847(4) 0.23662(17) 0.5605(7) 0.0374(11) Uani 1 1 d .
H12 H 0.6444 0.2419 0.6579 0.045 Uiso 1 1 calc R
C13 C 0.5075(4) 0.19788(18) 0.5861(8) 0.0409(11) Uani 1 1 d .
C14 C 0.4209(4) 0.18787(16) 0.4516(8) 0.0410(11) Uani 1 1 d .
H14 H 0.3683 0.1607 0.4766 0.049 Uiso 1 1 calc R
C15 C 0.4123(3) 0.21871(15) 0.2779(8) 0.0343(10) Uani 1 1 d .
H15 H 0.3537 0.2120 0.1795 0.041 Uiso 1 1 calc R
C16 C 0.3862(3) 0.34047(14) 0.0939(7) 0.0251(9) Uani 1 1 d .
C17 C 0.2620(3) 0.32424(15) 0.1018(7) 0.0344(10) Uani 1 1 d .
H17A H 0.2413 0.3079 -0.0320 0.041 Uiso 1 1 calc R
H17B H 0.2522 0.2981 0.2126 0.041 Uiso 1 1 calc R
C18 C 0.1822(4) 0.36874(17) 0.1424(8) 0.0426(12) Uani 1 1 d .
H18A H 0.1031 0.3556 0.1534 0.051 Uiso 1 1 calc R
H18B H 0.1853 0.3931 0.0241 0.051 Uiso 1 1 calc R
C19 C 0.2135(4) 0.39709(17) 0.3417(7) 0.0436(12) Uani 1 1 d .
H19A H 0.1631 0.4275 0.3587 0.052 Uiso 1 1 calc R
H19B H 0.2013 0.3739 0.4620 0.052 Uiso 1 1 calc R
C20 C 0.3365(3) 0.41465(17) 0.3377(7) 0.0382(11) Uani 1 1 d .
H20A H 0.3565 0.4300 0.4738 0.046 Uiso 1 1 calc R
H20B H 0.3461 0.4416 0.2301 0.046 Uiso 1 1 calc R
C21 C 0.4163(3) 0.37011(16) 0.2920(7) 0.0323(10) Uani 1 1 d .
H21A H 0.4149 0.3459 0.4109 0.039 Uiso 1 1 calc R
H21B H 0.4949 0.3836 0.2792 0.039 Uiso 1 1 calc R
C22 C 0.4128(3) 0.37278(16) -0.0997(6) 0.0327(10) Uani 1 1 d .
H22A H 0.3674 0.3610 -0.2204 0.039 Uiso 1 1 calc R
H22B H 0.3974 0.4099 -0.0749 0.039 Uiso 1 1 calc R
N1 N 0.5349(2) 0.36351(12) -0.1329(5) 0.0294(8) Uani 1 1 d .
O1 O 0.5483(2) 0.44696(11) -0.3101(4) 0.0412(8) Uani 1 1 d .
O2 O 0.6920(2) 0.38012(11) -0.3878(5) 0.0394(7) Uani 1 1 d .
O3 O 0.6700(2) 0.30518(10) -0.0271(5) 0.0347(7) Uani 1 1 d .
S1 S 0.62157(8) 0.40620(4) -0.24191(18) 0.0330(3) Uani 1 1 d .
F1 F 0.5190(2) 0.16702(11) 0.7593(5) 0.0662(8) Uani 1 1 d .

loop_
_atom_site_aniso_label
_atom_site_aniso_U_11
_atom_site_aniso_U_22
_atom_site_aniso_U_33
_atom_site_aniso_U_23
_atom_site_aniso_U_13
_atom_site_aniso_U_12
C1 0.027(2) 0.029(2) 0.033(2) 0.005(2) 0.009(2) -0.0018(18)
C2 0.029(2) 0.029(2) 0.047(3) 0.000(2) -0.001(2) 0.0048(19)
C3 0.045(2) 0.032(2) 0.042(2) -0.008(2) 0.004(3) 0.002(2)
C4 0.040(3) 0.040(3) 0.039(3) 0.004(2) 0.000(2) -0.008(2)
C5 0.056(3) 0.064(3) 0.060(3) -0.014(3) -0.013(3) -0.008(3)
C6 0.028(2) 0.041(3) 0.050(3) 0.004(3) 0.001(2) 0.002(2)
C7 0.031(2) 0.036(2) 0.043(3) -0.004(2) 0.006(2) 0.0028(19)
C8 0.026(2) 0.031(2) 0.034(2) -0.003(2) 0.001(2) -0.0019(19)
C9 0.025(2) 0.029(2) 0.031(2) -0.0011(19) -0.0040(19) 0.0000(18)
C10 0.025(2) 0.025(2) 0.032(2) -0.002(2) 0.001(2) 0.0005(16)
C11 0.024(2) 0.029(2) 0.038(3) -0.003(2) -0.002(2) 0.0010(18)
C12 0.035(2) 0.040(3) 0.037(3) -0.005(2) -0.004(2) 0.007(2)
C13 0.041(3) 0.044(3) 0.039(3) 0.014(2) 0.004(2) 0.004(2)
C14 0.039(3) 0.033(2) 0.051(3) 0.004(2) 0.008(3) -0.002(2)
C15 0.032(2) 0.029(2) 0.042(3) 0.001(2) -0.003(2) 0.0020(18)
C16 0.0196(19) 0.026(2) 0.030(2) 0.0004(19) -0.0019(18) 0.0019(16)
C17 0.025(2) 0.037(2) 0.042(3) -0.002(2) 0.001(2) 0.0004(19)
C18 0.025(2) 0.044(3) 0.059(3) -0.004(3) 0.002(2) 0.005(2)
C19 0.038(2) 0.045(3) 0.048(3) -0.002(2) 0.006(2) 0.012(2)
C20 0.038(2) 0.034(3) 0.043(3) -0.012(2) 0.000(2) 0.006(2)
C21 0.029(2) 0.037(2) 0.031(3) -0.005(2) -0.0032(19) 0.0002(19)
C22 0.0218(19) 0.041(3) 0.035(3) 0.004(2) 0.0022(19) 0.006(2)
N1 0.0223(17) 0.0302(19) 0.0358(19) 0.0051(17) 0.0040(15) 0.0020(15)
O1 0.0355(17) 0.0425(18) 0.046(2) 0.0148(15) -0.0029(14) 0.0060(14)
O2 0.0358(17) 0.0465(17) 0.0359(16) -0.0029(16) 0.0104(15) -0.0008(14)
O3 0.0217(14) 0.0380(16) 0.0445(17) 0.0027(15) 0.0030(14) 0.0041(13)
S1 0.0296(5) 0.0352(5) 0.0342(6) 0.0053(6) 0.0044(6) 0.0011(5)
F1 0.075(2) 0.0709(19) 0.0527(16) 0.0320(18) -0.0021(18) 0.0006(15)

loop_
_atom_type_symbol
_atom_type_description
_atom_type_scat_dispersion_real
_atom_type_scat_dispersion_imag
_atom_type_scat_source
C C 0.0033 0.0016 'International Tables Vol C Tables 4.2.6.8 and 6.1.1.4'
H H 0.0000 0.0000 'International Tables Vol C Tables 4.2.6.8 and 6.1.1.4'
N N 0.0061 0.0033 'International Tables Vol C Tables 4.2.6.8 and 6.1.1.4'
O O 0.0106 0.0060 'International Tables Vol C Tables 4.2.6.8 and 6.1.1.4'
S S 0.1246 0.1234 'International Tables Vol C Tables 4.2.6.8 and 6.1.1.4'
F F 0.0171 0.0103 'International Tables Vol C Tables 4.2.6.8 and 6.1.1.4'

loop_
_geom_angle_atom_site_label_1
_geom_angle_atom_site_label_2
_geom_angle_atom_site_label_3
_geom_angle
C7 C1 C2 120.7(4)
C7 C1 S1 120.2(3)
C2 C1 S1 119.1(3)
C3 C2 C1 119.0(4)
C3 C2 H2 120.5
C1 C2 H2 120.5
C2 C3 C4 121.3(4)
C2 C3 H3 119.4
C4 C3 H3 119.4
C3 C4 C6 118.6(4)
C3 C4 C5 120.8(4)
C6 C4 C5 120.5(4)
C4 C5 H5A 109.5
C4 C5 H5B 109.5
H5A C5 H5B 109.5
C4 C5 H5C 109.5
H5A C5 H5C 109.5
H5B C5 H5C 109.5
C4 C6 C7 121.5(4)
C4 C6 H6 119.3
C7 C6 H6 119.3
C6 C7 C1 118.9(4)
C6 C7 H7 120.6
C1 C7 H7 120.6
O3 C8 N1 124.1(4)
O3 C8 C9 129.1(4)
N1 C8 C9 106.7(3)
C10 C9 C8 116.7(3)
C10 C9 C16 116.6(3)
C8 C9 C16 102.5(3)
C10 C9 H9 106.8
C8 C9 H9 106.8
C16 C9 H9 106.8
C15 C10 C11 118.3(4)
C15 C10 C9 119.0(4)
C11 C10 C9 122.6(3)
C12 C11 C10 120.9(4)
C12 C11 H11 119.6
C10 C11 H11 119.6
C13 C12 C11 117.7(4)
C13 C12 H12 121.1
C11 C12 H12 121.1
C14 C13 C12 124.1(4)
C14 C13 F1 118.5(4)
C12 C13 F1 117.4(4)
C13 C14 C15 117.4(4)
C13 C14 H14 121.3
C15 C14 H14 121.3
C14 C15 C10 121.5(4)
C14 C15 H15 119.2
C10 C15 H15 119.2
C17 C16 C21 109.4(3)
C17 C16 C22 112.0(3)
C21 C16 C22 110.9(3)
C17 C16 C9 112.4(3)
C21 C16 C9 111.3(3)
C22 C16 C9 100.7(3)
C18 C17 C16 113.0(3)
C18 C17 H17A 109.0
C16 C17 H17A 109.0
C18 C17 H17B 109.0
C16 C17 H17B 109.0
H17A C17 H17B 107.8
C17 C18 C19 111.4(4)
C17 C18 H18A 109.4
C19 C18 H18A 109.4
C17 C18 H18B 109.4
C19 C18 H18B 109.4
H18A C18 H18B 108.0
C20 C19 C18 111.1(4)
C20 C19 H19A 109.4
C18 C19 H19A 109.4
C20 C19 H19B 109.4
C18 C19 H19B 109.4
H19A C19 H19B 108.0
C19 C20 C21 111.3(4)
C19 C20 H20A 109.4
C21 C20 H20A 109.4
C19 C20 H20B 109.4
C21 C20 H20B 109.4
H20A C20 H20B 108.0
C20 C21 C16 113.7(3)
C20 C21 H21A 108.8
C16 C21 H21A 108.8
C20 C21 H21B 108.8
C16 C21 H21B 108.8
H21A C21 H21B 107.7
N1 C22 C16 103.2(3)
N1 C22 H22A 111.1
C16 C22 H22A 111.1
N1 C22 H22B 111.1
C16 C22 H22B 111.1
H22A C22 H22B 109.1
C8 N1 C22 112.0(3)
C8 N1 S1 123.7(3)
C22 N1 S1 123.4(3)
O2 S1 O1 119.82(19)
O2 S1 N1 108.65(17)
O1 S1 N1 104.65(16)
O2 S1 C1 109.63(18)
O1 S1 C1 109.12(19)
N1 S1 C1 103.69(19)

loop_
_geom_bond_atom_site_label_1
_geom_bond_atom_site_label_2
_geom_bond_distance
C1 C7 1.376(5)
C1 C2 1.385(6)
C1 S1 1.746(4)
C2 C3 1.374(6)
C2 H2 0.9500
C3 C4 1.375(6)
C3 H3 0.9500
C4 C6 1.377(6)
C4 C5 1.504(7)
C5 H5A 0.9800
C5 H5B 0.9800
C5 H5C 0.9800
C6 C7 1.376(6)
C6 H6 0.9500
C7 H7 0.9500
C8 O3 1.203(4)
C8 N1 1.390(5)
C8 C9 1.510(5)
C9 C10 1.496(6)
C9 C16 1.557(5)
C9 H9 1.0000
C10 C15 1.384(5)
C10 C11 1.394(6)
C11 C12 1.380(6)
C11 H11 0.9500
C12 C13 1.361(6)
C12 H12 0.9500
C13 C14 1.359(6)
C13 F1 1.378(5)
C14 C15 1.378(6)
C14 H14 0.9500
C15 H15 0.9500
C16 C17 1.516(5)
C16 C21 1.529(6)
C16 C22 1.533(5)
C17 C18 1.507(5)
C17 H17A 0.9900
C17 H17B 0.9900
C18 C19 1.522(6)
C18 H18A 0.9900
C18 H18B 0.9900
C19 C20 1.513(6)
C19 H19A 0.9900
C19 H19B 0.9900
C20 C21 1.513(6)
C20 H20A 0.9900
C20 H20B 0.9900
C21 H21A 0.9900
C21 H21B 0.9900
C22 N1 1.467(5)
C22 H22A 0.9900
C22 H22B 0.9900
N1 S1 1.657(3)
O1 S1 1.430(3)
O2 S1 1.421(3)
